data_4037588
loop_
_publ_author_name
'Decato, Daniel A.'
'Berryman, Orion B.'

_publ_section_title
;
 Structural and Computational Characterization of a Bridging
 Zwitterionic-Amidoxime Uranyl Complex.
;
_journal_issue 7
_journal_name_full 'Organic chemistry frontiers : an international journal of organic chemistry'
_journal_page_first 1038
_journal_page_last 1043
_journal_paper_doi 10.1039/C9QO00267G
_journal_volume 6
_journal_year 2019
_chemical_formula_moiety 'C16 H20 N8 O18 U2, H2 O'
_chemical_formula_sum 'C16 H22 N8 O19 U2'
_chemical_formula_weight 1106.47
_space_group_crystal_system monoclinic
_space_group_IT_number 15
_space_group_name_Hall '-C 2yc'
_space_group_name_H-M_alt 'C 1 2/c 1'
_atom_sites_solution_hydrogens mixed
_atom_sites_solution_primary dual
_audit_creation_date 2018-07-19
_audit_creation_method
;
Olex2 1.2
(compiled 2018.05.29 svn.r3508 for OlexSys, GUI svn.r5506)
;
_audit_update_record
;
2019-02-17 deposited with the CCDC.	2019-03-08 downloaded from the CCDC.
;
_cell_angle_alpha 90
_cell_angle_beta 94.134(2)
_cell_angle_gamma 90
_cell_formula_units_Z 4
_cell_length_a 14.7408(7)
_cell_length_b 9.3327(5)
_cell_length_c 20.6545(10)
_cell_measurement_reflns_used 9884
_cell_measurement_temperature 100
_cell_measurement_theta_max 27.514
_cell_measurement_theta_min 3.194
_cell_volume 2834.1(2)
_computing_cell_refinement 'SAINT v8.34A (Bruker, 2013)'
_computing_data_collection 'APEX3 (Bruker-AXS, 2016)'
_computing_data_reduction 'SAINT v8.34A (Bruker, 2013)'
_computing_molecular_graphics 'Olex2 (Dolomanov et al., 2009)'
_computing_publication_material 'Olex2 (Dolomanov et al., 2009)'
_computing_structure_refinement 'ShelXL (Sheldrick, 2015)'
_computing_structure_solution 'ShelXT (Sheldrick, 2015)'
_diffrn_ambient_temperature 100
_diffrn_detector 'Bruker Photon-100 area detector'
_diffrn_detector_area_resol_mean 10.5
_diffrn_detector_type 'CMOS area detector'
_diffrn_measured_fraction_theta_full 0.998
_diffrn_measured_fraction_theta_max 0.998
_diffrn_measurement_device 'Fixed Chi Three-Circle Diffractometer'
_diffrn_measurement_device_type 'Bruker D8 VENTURE Duo'
_diffrn_measurement_method '\w and \f scans'
_diffrn_radiation_monochromator 'TRIUMPH graphite'
_diffrn_radiation_probe x-ray
_diffrn_radiation_type MoK\a
_diffrn_radiation_wavelength 0.71073
_diffrn_reflns_av_R_equivalents 0.0336
_diffrn_reflns_av_unetI/netI 0.0102
_diffrn_reflns_Laue_measured_fraction_full 0.998
_diffrn_reflns_Laue_measured_fraction_max 0.998
_diffrn_reflns_limit_h_max 19
_diffrn_reflns_limit_h_min -19
_diffrn_reflns_limit_k_max 12
_diffrn_reflns_limit_k_min -12
_diffrn_reflns_limit_l_max 26
_diffrn_reflns_limit_l_min -26
_diffrn_reflns_number 76494
_diffrn_reflns_point_group_measured_fraction_full 0.998
_diffrn_reflns_point_group_measured_fraction_max 0.998
_diffrn_reflns_theta_full 25.242
_diffrn_reflns_theta_max 27.528
_diffrn_reflns_theta_min 3.194
_diffrn_source 'sealed tube'
_diffrn_source_type fine-focus
_diffrn_standards_number 0
_exptl_absorpt_coefficient_mu 11.513
_exptl_absorpt_correction_T_max 0.0949
_exptl_absorpt_correction_T_min 0.0593
_exptl_absorpt_correction_type multi-scan
_exptl_absorpt_process_details
'SADABS-2014/4 (Bruker,2014/4) was used for absorption correction. wR2(int) was 0.0788 before and 0.0467 after correction. The Ratio of minimum to maximum transmission is 0.6249. The \l/2 correction factor is 0.00150.'
_exptl_crystal_colour yellow
_exptl_crystal_colour_primary yellow
_exptl_crystal_density_diffrn 2.593
_exptl_crystal_description prism
_exptl_crystal_F_000 2040
_exptl_crystal_size_max 0.12
_exptl_crystal_size_mid 0.09
_exptl_crystal_size_min 0.07
_refine_diff_density_max 1.927
_refine_diff_density_min -0.968
_refine_diff_density_rms 0.106
_refine_ls_extinction_method none
_refine_ls_goodness_of_fit_ref 1.154
_refine_ls_hydrogen_treatment mixed
_refine_ls_matrix_type full
_refine_ls_number_parameters 220
_refine_ls_number_reflns 3268
_refine_ls_number_restraints 0
_refine_ls_restrained_S_all 1.154
_refine_ls_R_factor_all 0.0243
_refine_ls_R_factor_gt 0.0199
_refine_ls_shift/su_max 0.001
_refine_ls_shift/su_mean 0.000
_refine_ls_structure_factor_coef Fsqd
_refine_ls_weighting_details 'w=1/[\s^2^(Fo^2^)+(0.0135P)^2^+16.0367P] where P=(Fo^2^+2Fc^2^)/3'
_refine_ls_weighting_scheme calc
_refine_ls_wR_factor_gt 0.0409
_refine_ls_wR_factor_ref 0.0423
_reflns_Friedel_coverage 0.000
_reflns_number_gt 2915
_reflns_number_total 3268
_reflns_threshold_expression 'I > 2\s(I)'
_cod_data_source_file c9qo00267g2.cif
_cod_data_source_block umt_ob7
_cod_depositor_comments
;
The following automatic conversions were performed:

data item '_diffrn_radiation_probe' value 'X-ray' was changed to
'x-ray' in accordance with the
/home/saulius/struct/COD-crude-data/automatic-downloads/DataCite-retrospective/RSC/depositions/lib/dictionaries/cif_core.dic
dictionary named 'cif_core.dic' version 2.4.2 last updated on
2011-04-26.

Automatic conversion script
Id: cif_fix_values 6909 2019-04-08 15:41:33Z antanas 
;
_cod_database_code 4037588
_shelx_shelxl_version_number 2014/7
_shelx_space_group_comment
;
The symmetry employed for this shelxl refinement is uniquely defined
by the following loop, which should always be used as a source of
symmetry information in preference to the above space-group names.
They are only intended as comments.
;
_shelx_estimated_absorpt_t_max 0.500
_shelx_estimated_absorpt_t_min 0.339
_olex2_refinement_description
;
1. Fixed Uiso
 At 1.2 times of:
  All C(H) groups, All C(H,H) groups
2.a Secondary CH2 refined with riding coordinates:
 C2(H2C,H2D)
2.b Aromatic/amide H refined with riding coordinates:
 C4(H4), C5(H5), C6(H6), C7(H7), C8(H8)
;
_olex2_submission_special_instructions 'No special instructions were received'

loop_
_space_group_symop_operation_xyz
'x, y, z'
'-x, y, -z+1/2'
'x+1/2, y+1/2, z'
'-x+1/2, y+1/2, -z+1/2'
'-x, -y, -z'
'x, -y, z-1/2'
'-x+1/2, -y+1/2, -z'
'x+1/2, -y+1/2, z-1/2'

loop_
_atom_site_label
_atom_site_type_symbol
_atom_site_fract_x
_atom_site_fract_y
_atom_site_fract_z
_atom_site_U_iso_or_equiv
_atom_site_adp_type
_atom_site_occupancy
_atom_site_site_symmetry_order
_atom_site_calc_flag
_atom_site_refinement_flags_posn
_atom_site_refinement_flags_adp
_atom_site_refinement_flags_occupancy
U1 U 0.63377(2) 0.49409(2) 0.78034(2) 0.01921(4) Uani 1 1 d . . .
O1 O 0.52244(16) 0.5388(3) 0.68920(12) 0.0252(5) Uani 1 1 d . . .
O2 O 0.60925(17) 0.3114(3) 0.76840(12) 0.0259(5) Uani 1 1 d . . .
O3 O 0.65606(17) 0.6781(3) 0.79270(13) 0.0264(5) Uani 1 1 d . . .
O4 O 0.70365(16) 0.5111(3) 0.67429(12) 0.0307(6) Uani 1 1 d . . .
O5 O 0.79858(16) 0.4739(3) 0.75673(12) 0.0236(5) Uani 1 1 d . . .
O6 O 0.84892(17) 0.4977(3) 0.66072(13) 0.0309(6) Uani 1 1 d . . .
O7 O 0.74667(17) 0.4113(3) 0.86919(12) 0.0280(6) Uani 1 1 d . . .
O8 O 0.61779(16) 0.4817(3) 0.90060(12) 0.0274(5) Uani 1 1 d . . .
O9 O 0.72071(18) 0.3995(3) 0.97197(13) 0.0344(6) Uani 1 1 d . . .
N1 N 0.5300(2) 0.6679(4) 0.65483(16) 0.0268(7) Uani 1 1 d . . .
H1 H 0.525(3) 0.760(5) 0.670(2) 0.034(12) Uiso 1 1 d . . .
N2 N 0.5696(2) 0.5460(4) 0.56471(17) 0.0297(7) Uani 1 1 d . . .
H2A H 0.595(3) 0.548(5) 0.528(2) 0.029(11) Uiso 1 1 d . . .
H2B H 0.568(3) 0.465(5) 0.584(2) 0.039(13) Uiso 1 1 d . . .
N3 N 0.78655(19) 0.4943(3) 0.69566(15) 0.0236(6) Uani 1 1 d . . .
N4 N 0.6963(2) 0.4295(3) 0.91615(15) 0.0254(6) Uani 1 1 d . . .
C1 C 0.5538(2) 0.6662(4) 0.59462(18) 0.0283(8) Uani 1 1 d . . .
C2 C 0.5587(3) 0.8073(4) 0.56024(19) 0.0309(8) Uani 1 1 d . . .
H2C H 0.6219 0.8244 0.5489 0.037 Uiso 1 1 calc R . .
H2D H 0.5418 0.8852 0.5896 0.037 Uiso 1 1 calc R . .
C3 C 0.4950(2) 0.8105(4) 0.49844(19) 0.0241(7) Uani 1 1 d . . .
C4 C 0.4012(2) 0.8015(4) 0.50273(18) 0.0296(8) Uani 1 1 d . . .
H4 H 0.3770 0.7973 0.5441 0.036 Uiso 1 1 calc R . .
C5 C 0.3431(2) 0.7986(4) 0.44659(19) 0.0295(8) Uani 1 1 d . . .
H5 H 0.2792 0.7919 0.4497 0.035 Uiso 1 1 calc R . .
C6 C 0.3780(3) 0.8055(4) 0.38610(18) 0.0272(8) Uani 1 1 d . . .
H6 H 0.3383 0.8016 0.3478 0.033 Uiso 1 1 calc R . .
C7 C 0.4712(3) 0.8180(4) 0.38156(18) 0.0285(8) Uani 1 1 d . . .
H7 H 0.4952 0.8248 0.3402 0.034 Uiso 1 1 calc R . .
C8 C 0.5294(2) 0.8206(4) 0.43790(19) 0.0276(8) Uani 1 1 d . . .
H8 H 0.5932 0.8293 0.4347 0.033 Uiso 1 1 calc R . .
O10 O 0.5000 0.8788(5) 0.7500 0.0447(12) Uani 1 2 d S T P
H10 H 0.459(4) 0.929(6) 0.739(3) 0.070(19) Uiso 1 1 d . . .

loop_
_atom_site_aniso_label
_atom_site_aniso_U_11
_atom_site_aniso_U_22
_atom_site_aniso_U_33
_atom_site_aniso_U_23
_atom_site_aniso_U_13
_atom_site_aniso_U_12
U1 0.01286(6) 0.02208(7) 0.02223(7) 0.00009(5) -0.00180(4) 0.00054(5)
O1 0.0179(11) 0.0305(13) 0.0267(12) 0.0054(10) -0.0012(10) -0.0018(10)
O2 0.0248(13) 0.0254(13) 0.0277(13) -0.0015(10) 0.0029(10) -0.0051(10)
O3 0.0206(12) 0.0241(12) 0.0338(14) 0.0025(11) -0.0037(10) 0.0033(10)
O4 0.0150(11) 0.0486(17) 0.0278(13) 0.0051(12) -0.0021(10) 0.0003(11)
O5 0.0163(11) 0.0299(13) 0.0242(12) -0.0006(10) -0.0015(9) 0.0026(10)
O6 0.0199(12) 0.0371(15) 0.0365(14) 0.0064(12) 0.0079(10) 0.0000(11)
O7 0.0190(12) 0.0403(15) 0.0247(13) 0.0060(11) 0.0004(10) 0.0060(11)
O8 0.0189(12) 0.0341(14) 0.0289(13) 0.0008(11) -0.0005(10) 0.0066(10)
O9 0.0273(14) 0.0513(18) 0.0241(14) 0.0113(12) -0.0018(11) 0.0009(13)
N1 0.0210(15) 0.0292(17) 0.0291(17) 0.0043(13) -0.0045(12) -0.0026(13)
N2 0.0264(17) 0.0372(19) 0.0255(17) 0.0070(14) 0.0014(13) 0.0007(14)
N3 0.0179(13) 0.0231(14) 0.0294(15) 0.0035(12) -0.0006(11) 0.0001(12)
N4 0.0197(14) 0.0280(15) 0.0283(16) 0.0038(13) -0.0001(12) -0.0007(12)
C1 0.0163(17) 0.039(2) 0.0283(19) 0.0067(16) -0.0061(14) -0.0029(15)
C2 0.0240(19) 0.038(2) 0.030(2) 0.0032(16) -0.0045(16) -0.0096(16)
C3 0.0199(16) 0.0245(16) 0.0274(17) 0.0017(14) -0.0022(13) -0.0028(14)
C4 0.0245(19) 0.041(2) 0.0236(19) 0.0046(16) 0.0032(15) -0.0021(16)
C5 0.0196(17) 0.039(2) 0.0296(19) 0.0055(16) -0.0008(15) -0.0017(15)
C6 0.0298(19) 0.0268(18) 0.0242(18) 0.0032(14) -0.0044(15) 0.0029(15)
C7 0.033(2) 0.0261(18) 0.0272(19) 0.0050(15) 0.0082(16) 0.0049(15)
C8 0.0197(17) 0.0246(18) 0.039(2) 0.0043(15) 0.0043(15) 0.0003(14)
O10 0.025(2) 0.026(2) 0.079(4) 0.000 -0.025(2) 0.000

loop_
_atom_type_symbol
_atom_type_description
_atom_type_scat_dispersion_real
_atom_type_scat_dispersion_imag
_atom_type_scat_source
C C 0.0033 0.0016 'International Tables Vol C Tables 4.2.6.8 and 6.1.1.4'
H H 0.0000 0.0000 'International Tables Vol C Tables 4.2.6.8 and 6.1.1.4'
N N 0.0061 0.0033 'International Tables Vol C Tables 4.2.6.8 and 6.1.1.4'
O O 0.0106 0.0060 'International Tables Vol C Tables 4.2.6.8 and 6.1.1.4'
U U -9.6767 9.6646 'International Tables Vol C Tables 4.2.6.8 and 6.1.1.4'

loop_
_geom_angle_atom_site_label_1
_geom_angle_atom_site_label_2
_geom_angle_atom_site_label_3
_geom_angle
_geom_angle_site_symmetry_1
_geom_angle_site_symmetry_3
O1 U1 U1 34.19(6) 2_656 2_656
O1 U1 U1 34.56(6) . 2_656
O1 U1 O1 65.15(10) . 2_656
O1 U1 O4 131.78(8) 2_656 .
O1 U1 O4 66.99(8) . .
O1 U1 O5 117.86(8) . .
O1 U1 O5 173.38(8) 2_656 .
O1 U1 O7 171.81(9) . .
O1 U1 O7 116.61(8) 2_656 .
O1 U1 O8 131.57(8) . .
O1 U1 O8 66.43(8) 2_656 .
O1 U1 N3 156.65(8) 2_656 .
O1 U1 N3 92.42(8) . .
O1 U1 N4 156.05(8) . .
O1 U1 N4 91.46(8) 2_656 .
O2 U1 U1 76.74(8) . 2_656
O2 U1 O1 90.77(10) . 2_656
O2 U1 O1 86.41(10) . .
O2 U1 O3 178.82(11) . .
O2 U1 O4 91.85(10) . .
O2 U1 O5 95.27(10) . .
O2 U1 O7 85.57(11) . .
O2 U1 O8 93.50(10) . .
O2 U1 N3 94.34(10) . .
O2 U1 N4 88.98(10) . .
O3 U1 U1 102.23(8) . 2_656
O3 U1 O1 93.04(10) . .
O3 U1 O1 88.05(10) . 2_656
O3 U1 O4 88.90(11) . .
O3 U1 O5 85.91(10) . .
O3 U1 O7 95.01(10) . .
O3 U1 O8 86.08(10) . .
O3 U1 N3 86.72(10) . .
O3 U1 N4 91.10(10) . .
O4 U1 U1 100.54(5) . 2_656
O4 U1 O5 50.88(8) . .
O4 U1 O7 111.60(8) . .
O4 U1 O8 160.97(8) . .
O4 U1 N3 25.44(8) . .
O4 U1 N4 136.72(8) . .
O5 U1 U1 150.58(5) . 2_656
O5 U1 N3 25.44(8) . .
O5 U1 N4 85.95(8) . .
O7 U1 U1 143.70(6) . 2_656
O7 U1 O5 61.35(8) . .
O7 U1 O8 50.78(8) . .
O7 U1 N3 86.53(8) . .
O7 U1 N4 25.38(8) . .
O8 U1 U1 98.46(5) . 2_656
O8 U1 O5 110.37(8) . .
O8 U1 N3 135.70(8) . .
O8 U1 N4 25.40(8) . .
N3 U1 U1 125.76(6) . 2_656
N3 U1 N4 111.37(8) . .
N4 U1 U1 121.63(6) . 2_656
U1 O1 U1 111.26(10) . 2_656
N1 O1 U1 112.54(19) . 2_656
N1 O1 U1 117.48(18) . .
N3 O4 U1 97.70(19) . .
N3 O5 U1 96.49(18) . .
N4 O7 U1 97.09(19) . .
N4 O8 U1 96.80(19) . .
O1 N1 H1 128(3) . .
C1 N1 O1 120.2(3) . .
C1 N1 H1 111(3) . .
H2A N2 H2B 117(4) . .
C1 N2 H2A 119(3) . .
C1 N2 H2B 122(3) . .
O4 N3 U1 56.85(16) . .
O5 N3 U1 58.07(15) . .
O5 N3 O4 114.9(3) . .
O6 N3 U1 178.5(2) . .
O6 N3 O4 122.7(3) . .
O6 N3 O5 122.4(3) . .
O7 N4 U1 57.53(16) . .
O7 N4 O8 115.3(3) . .
O8 N4 U1 57.80(16) . .
O9 N4 U1 178.2(3) . .
O9 N4 O7 122.8(3) . .
O9 N4 O8 121.9(3) . .
N1 C1 C2 117.5(4) . .
N2 C1 N1 121.6(4) . .
N2 C1 C2 120.8(4) . .
C1 C2 H2C 109.4 . .
C1 C2 H2D 109.4 . .
C1 C2 C3 111.4(3) . .
H2C C2 H2D 108.0 . .
C3 C2 H2C 109.4 . .
C3 C2 H2D 109.4 . .
C4 C3 C2 119.8(3) . .
C8 C3 C2 120.8(3) . .
C8 C3 C4 119.4(3) . .
C3 C4 H4 119.9 . .
C5 C4 C3 120.1(4) . .
C5 C4 H4 119.9 . .
C4 C5 H5 119.9 . .
C6 C5 C4 120.2(3) . .
C6 C5 H5 119.9 . .
C5 C6 H6 120.1 . .
C5 C6 C7 119.9(3) . .
C7 C6 H6 120.1 . .
C6 C7 H7 120.1 . .
C6 C7 C8 119.8(3) . .
C8 C7 H7 120.1 . .
C3 C8 C7 120.5(3) . .
C3 C8 H8 119.8 . .
C7 C8 H8 119.8 . .

loop_
_geom_bond_atom_site_label_1
_geom_bond_atom_site_label_2
_geom_bond_distance
_geom_bond_site_symmetry_2
U1 U1 4.0513(3) 2_656
U1 O1 2.442(2) .
U1 O1 2.466(2) 2_656
U1 O2 1.757(3) .
U1 O3 1.764(3) .
U1 O4 2.492(3) .
U1 O5 2.519(2) .
U1 O7 2.509(2) .
U1 O8 2.515(3) .
U1 N3 2.949(3) .
U1 N4 2.951(3) .
O1 U1 2.466(2) 2_656
O1 N1 1.408(4) .
O4 N3 1.279(4) .
O5 N3 1.275(4) .
O6 N3 1.209(4) .
O7 N4 1.275(4) .
O8 N4 1.275(4) .
O9 N4 1.216(4) .
N1 H1 0.91(5) .
N1 C1 1.316(5) .
N2 H2A 0.87(5) .
N2 H2B 0.85(5) .
N2 C1 1.310(5) .
C1 C2 1.500(5) .
C2 H2C 0.9900 .
C2 H2D 0.9900 .
C2 C3 1.529(5) .
C3 C4 1.394(5) .
C3 C8 1.386(5) .
C4 H4 0.9500 .
C4 C5 1.392(5) .
C5 H5 0.9500 .
C5 C6 1.387(5) .
C6 H6 0.9500 .
C6 C7 1.388(5) .
C7 H7 0.9500 .
C7 C8 1.396(5) .
C8 H8 0.9500 .
O10 H10 0.79(5) .

loop_
_geom_hbond_atom_site_label_D
_geom_hbond_atom_site_label_H
_geom_hbond_atom_site_label_A
_geom_hbond_distance_DH
_geom_hbond_distance_HA
_geom_hbond_distance_DA
_geom_hbond_angle_DHA
_geom_hbond_site_symmetry_A
N1 H1 O10 0.91(5) 2.05(4) 2.839(5) 143(4) .
N2 H2A O9 0.87(5) 2.31(5) 3.083(4) 148(4) 6_565
O10 H10 O5 0.79(5) 2.45(6) 3.112(3) 143(6) 3_455
O10 H10 O6 0.79(5) 2.30(6) 3.000(3) 149(6) 3_455
